data_4117624
loop_
_publ_author_name
'Andrew B. Cairns'
'Amber L. Thompson'
'Matthew G. Tucker'
'Julien Haines'
'Andrew L. Goodwin'

_publ_contact_author 'Andrew L. Goodwin'
_publ_contact_author_email andrew.goodwin@chem.ox.ac.uk
_publ_section_title
;
 Rational Design of Materials with Extreme Negative Compressibility:
 Selective Soft-Mode Frustration in KMn[Ag(CN)2]3
;
_journal_name_full 'Journal of the American Chemical Society'
_journal_page_first 4454
_journal_page_last 4456
_journal_paper_doi 10.1021/ja204908m
_journal_volume 134
_journal_year 2012
_chemical_absolute_configuration ad
_chemical_formula_moiety 'C6 Ag3 K1 Mn1 N6'
_chemical_formula_sum 'C6 Ag3 K Mn N6'
_chemical_formula_weight 573.74
_chemical_name_systematic 'Potassium Manganese Dicyanoargentate'
_space_group_IT_number 149
_symmetry_cell_setting trigonal
_symmetry_space_group_name_Hall 'P 3 2'
_symmetry_space_group_name_H-M 'P 3 1 2'
_atom_sites_solution_hydrogens none
_atom_sites_solution_primary direct
_audit_creation_date 11-05-27
_audit_creation_method CRYSTALS_ver_14.11
_cell_angle_alpha 90
_cell_angle_beta 90
_cell_angle_gamma 120
_cell_formula_units_Z 1
_cell_length_a 6.8214(2)
_cell_length_b 6.8214(2)
_cell_length_c 8.2353(4)
_cell_measurement_reflns_used 381
_cell_measurement_temperature 100
_cell_measurement_theta_max 25
_cell_measurement_theta_min 1
_cell_volume 331.86(2)
_computing_cell_refinement 'DENZO/SCALEPACK (Otwinowski & Minor, 1997)'
_computing_data_collection 'COLLECT (Nonius, 2001).'
_computing_data_reduction 'DENZO/SCALEPACK (Otwinowski & Minor, 1997)'
_computing_molecular_graphics 'CAMERON (Watkin et al., 1996)'
_computing_publication_material 'CRYSTALS (Betteridge et al., 2003)'
_computing_structure_refinement 'CRYSTALS (Betteridge et al., 2003)'
_computing_structure_solution 'SIR92 (Altomare et al., 1994)'
_diffrn_ambient_temperature 100
_diffrn_measured_fraction_theta_full 0.996
_diffrn_measured_fraction_theta_max 0.996
_diffrn_measurement_device Area
_diffrn_measurement_device_type 'Nonius KappaCCD'
_diffrn_measurement_method \w
_diffrn_radiation_monochromator graphite
_diffrn_radiation_type 'Mo K\a'
_diffrn_radiation_wavelength 0.71073
_diffrn_reflns_av_R_equivalents 0.018
_diffrn_reflns_limit_h_max 8
_diffrn_reflns_limit_h_min -8
_diffrn_reflns_limit_k_max 6
_diffrn_reflns_limit_k_min -6
_diffrn_reflns_limit_l_max 9
_diffrn_reflns_limit_l_min -8
_diffrn_reflns_number 2656
_diffrn_reflns_theta_full 24.903
_diffrn_reflns_theta_max 24.903
_diffrn_reflns_theta_min 3.449
_diffrn_standards_number 0
_exptl_absorpt_coefficient_mu 5.586
_exptl_absorpt_correction_T_max 0.57
_exptl_absorpt_correction_T_min 0.49
_exptl_absorpt_correction_type multi-scan
_exptl_absorpt_process_details 'DENZO/SCALEPACK (Otwinowski & Minor, 1997)'
_exptl_crystal_colour colourless
_exptl_crystal_density_diffrn 2.871
_exptl_crystal_description block
_exptl_crystal_F_000 263
_exptl_crystal_size_max 0.180
_exptl_crystal_size_mid 0.170
_exptl_crystal_size_min 0.100
_refine_diff_density_max 0.82
_refine_diff_density_min -0.62
_refine_ls_abs_structure_details 'Flack (1983), 0 Friedel-pairs'
_refine_ls_abs_structure_Flack -0.03(7)
_refine_ls_extinction_coef 101(4)
_refine_ls_extinction_method 'Larson (1970), Equation 22'
_refine_ls_goodness_of_fit_ref 0.9328
_refine_ls_hydrogen_treatment none
_refine_ls_matrix_type full
_refine_ls_number_parameters 30
_refine_ls_number_reflns 390
_refine_ls_number_restraints 0
_refine_ls_R_factor_all 0.0178
_refine_ls_R_factor_gt 0.0178
_refine_ls_shift/su_max 0.0004157
_refine_ls_shift/su_mean 0.0000195
_refine_ls_structure_factor_coef Fsqd
_refine_ls_weighting_details
;
 Method, part 1, Chebychev polynomial, (Watkin, 1994, Prince, 1982) 
 [weight] = 1.0/[A~0~*T~0~(x)+A~1~*T~1~(x) ... +A~n-1~]*T~n-1~(x)] 
 where A~i~ are the Chebychev coefficients listed below and x= Fcalc/Fmax 
 Method = Robust Weighting (Prince, 1982) 
 W = [weight] * [1-(deltaF/6*sigmaF)^2^]^2^ 
 A~i~ are: 
 24.7 39.1 28.0 12.9 5.30 
;
_refine_ls_weighting_scheme calc
_refine_ls_wR_factor_all 0.0420
_refine_ls_wR_factor_gt 0.0420
_refine_ls_wR_factor_ref 0.0420
_reflns_limit_h_max 4
_reflns_limit_h_min -7
_reflns_limit_k_max 8
_reflns_limit_k_min 0
_reflns_limit_l_max 9
_reflns_limit_l_min 0
_reflns_number_gt 390
_reflns_number_total 396
_reflns_threshold_expression I>2.0\s(I)
_oxford_diffrn_Wilson_B_factor 0.40
_oxford_diffrn_Wilson_scale 4.27
_oxford_refine_ls_r_factor_ref 0.0178
_oxford_refine_ls_scale 0.644(3)
_oxford_reflns_number_all 390
_oxford_reflns_threshold_expression_ref I>-3.0\s(I)
_oxford_structure_analysis_title 009abc11-100K
_cod_data_source_file ja204908m_si_001_5.cif
_cod_data_source_block 100K
_cod_original_sg_symbol_H-M 'P 3 1 2 '
_cod_original_formula_sum 'C6 Ag3 K1 Mn1 N6'
_cod_database_code 4117624

loop_
_symmetry_equiv_pos_as_xyz
x,y,z
-y,x-y,z
-x+y,-x,z
x,x-y,-z
-y,-x,-z
-x+y,y,-z

loop_
_atom_site_label
_atom_site_type_symbol
_atom_site_fract_x
_atom_site_fract_y
_atom_site_fract_z
_atom_site_U_iso_or_equiv
_atom_site_occupancy
_atom_site_adp_type
_atom_site_refinement_flags_posn
_atom_site_refinement_flags_adp
Ag2 Ag 0.50481(4) 0.00963(8) 0.5000 0.0164 1.0000 Uani S T
Mn3 Mn 0.0000 0.0000 0.0000 0.0076 1.0000 Uani S T
K4 K 0.3333 0.6667 0.0000 0.0135 1.0000 Uani S T
N6 N 0.2580(4) -0.0037(6) 0.1655(2) 0.0139 1.0000 Uani . .
C7 C 0.3487(5) 0.0041(6) 0.2835(4) 0.0148 1.0000 Uani . .

loop_
_atom_site_aniso_label
_atom_site_aniso_U_11
_atom_site_aniso_U_22
_atom_site_aniso_U_33
_atom_site_aniso_U_23
_atom_site_aniso_U_13
_atom_site_aniso_U_12
Ag2 0.0187(2) 0.0194(2) 0.0115(2) 0.0000 -0.00704(9) 0.00970(12)
Mn3 0.0087(3) 0.0087(3) 0.0053(4) 0.0000 0.0000 0.00433(16)
K4 0.0117(5) 0.0117(5) 0.0171(8) 0.0000 0.0000 0.0058(3)
N6 0.0139(13) 0.0168(11) 0.0108(11) 0.0003(14) -0.0020(11) 0.0076(12)
C7 0.0148(15) 0.0126(13) 0.0163(15) -0.0046(17) -0.0015(14) 0.0064(14)

loop_
_atom_type_symbol
_atom_type_scat_dispersion_real
_atom_type_scat_dispersion_imag
_atom_type_scat_Cromer_Mann_a1
_atom_type_scat_Cromer_Mann_b1
_atom_type_scat_Cromer_Mann_a2
_atom_type_scat_Cromer_Mann_b2
_atom_type_scat_Cromer_Mann_a3
_atom_type_scat_Cromer_Mann_b3
_atom_type_scat_Cromer_Mann_a4
_atom_type_scat_Cromer_Mann_b4
_atom_type_scat_Cromer_Mann_c
_atom_type_scat_source
C 0.0033 0.0016 2.3100 20.8439 1.0200 10.2075 1.5886 0.5687 0.8650 51.6512 0.2156 'International Tables Vol C 4.2.6.8 and 6.1.1.4'
Ag -0.8971 1.1015 19.2808 0.6446 16.6885 7.4726 4.8045 24.6605 1.0463 99.8156 5.1790 'International Tables Vol C 4.2.6.8 and 6.1.1.4'
K 0.2009 0.2494 8.2186 12.7949 7.4398 0.7748 1.0519 213.1870 0.8659 41.6841 1.4228 'International Tables Vol C 4.2.6.8 and 6.1.1.4'
Mn 0.3368 0.7283 11.2819 5.3409 7.3573 0.3432 3.0193 17.8674 2.2441 83.7543 1.0896 'International Tables Vol C 4.2.6.8 and 6.1.1.4'
N 0.0061 0.0033 12.2126 0.0057 3.1322 9.8933 2.0125 28.9975 1.1663 0.5826 -11.5290 'International Tables Vol C 4.2.6.8 and 6.1.1.4'

loop_
_geom_angle_atom_site_label_1
_geom_angle_site_symmetry_1
_geom_angle_atom_site_label_2
_geom_angle_atom_site_label_3
_geom_angle_site_symmetry_3
_geom_angle
_geom_angle_publ_flag
Ag2 4_556 Ag2 Ag2 2_655 60.000 yes
Ag2 4_556 Ag2 C7 6_656 105.47(10) yes
Ag2 2_655 Ag2 C7 6_656 76.16(9) yes
Ag2 4_556 Ag2 C7 . 76.16(9) yes
Ag2 2_655 Ag2 C7 . 105.47(10) yes
C7 6_656 Ag2 C7 . 178.2(2) yes
N6 5_555 Mn3 N6 6_555 86.73(8) yes
N6 5_555 Mn3 N6 4_555 86.73(8) yes
N6 6_555 Mn3 N6 4_555 86.73(8) yes
N6 5_555 Mn3 N6 2_555 178.88(18) yes
N6 6_555 Mn3 N6 2_555 94.05(14) yes
N6 4_555 Mn3 N6 2_555 92.51(15) yes
N6 5_555 Mn3 N6 3_555 94.05(14) yes
N6 6_555 Mn3 N6 3_555 92.51(15) yes
N6 4_555 Mn3 N6 3_555 178.88(18) yes
N6 2_555 Mn3 N6 3_555 86.73(8) yes
N6 5_555 Mn3 N6 . 92.51(15) yes
N6 6_555 Mn3 N6 . 178.88(18) yes
N6 4_555 Mn3 N6 . 94.05(14) yes
N6 2_555 Mn3 N6 . 86.73(8) yes
N6 3_555 Mn3 N6 . 86.73(8) yes
Mn3 . N6 C7 . 158.7(2) yes
Ag2 . C7 N6 . 178.3(3) yes

loop_
_geom_bond_atom_site_label_1
_geom_bond_atom_site_label_2
_geom_bond_site_symmetry_2
_geom_bond_distance
_geom_bond_publ_flag
Ag2 Ag2 4_556 3.3122(8) yes
Ag2 Ag2 2_655 3.3122(8) yes
Ag2 C7 6_656 2.067(3) yes
Ag2 C7 . 2.067(3) yes
Mn3 N6 5_555 2.236(2) yes
Mn3 N6 6_555 2.236(2) yes
Mn3 N6 4_555 2.236(2) yes
Mn3 N6 2_555 2.236(2) yes
Mn3 N6 3_555 2.236(2) yes
Mn3 N6 . 2.236(2) yes
N6 C7 . 1.140(4) yes
